data_7203784
loop_
_publ_author_name
'Zordan, Fiorenzo'
'Purver, Stephen L.'
'Adams, Harry'
'Brammer, Lee'

_publ_section_title
;
 Halometallate and halide ions: nucleophiles in competition for
 hydrogen bond and halogen bond formation in halopyridinium salts of
 mixed halide--halometallate anions
;
_journal_issue 57
_journal_name_full CrystEngComm
_journal_page_first 350
_journal_paper_doi 10.1039/b503858h
_journal_volume 7
_journal_year 2005
_chemical_formula_moiety '3(c5 h5 br n), 2(cl4 Fe), Cl'
_chemical_formula_sum 'C15 H15 Br3 Cl9 Fe2 N3'
_chemical_formula_weight 907.78
_chemical_name_systematic
;
?
;
_space_group_IT_number 14
_symmetry_cell_setting monoclinic
_symmetry_space_group_name_Hall '-P 2yn'
_symmetry_space_group_name_H-M 'P 1 21/n 1'
_atom_sites_solution_hydrogens geom
_atom_sites_solution_primary direct
_atom_sites_solution_secondary difmap
_audit_creation_method SHELXL-97
_cell_angle_alpha 90.00
_cell_angle_beta 91.716(14)
_cell_angle_gamma 90.00
_cell_formula_units_Z 4
_cell_length_a 14.583(11)
_cell_length_b 13.960(10)
_cell_length_c 14.695(11)
_cell_measurement_reflns_used 3908
_cell_measurement_temperature 150(2)
_cell_measurement_theta_max 26.29
_cell_measurement_theta_min 3.134
_cell_volume 2990(4)
_computing_cell_refinement 'Bruker Smart'
_computing_data_collection 'Bruker Smart'
_computing_data_reduction 'Bruker SHELXTL'
_computing_molecular_graphics 'Bruker SHELXTL'
_computing_publication_material 'Bruker SHELXTL'
_computing_structure_refinement 'SHELXL-97 (Sheldrick, 1997)'
_computing_structure_solution 'SHELXS-97 (Sheldrick, 1990)'
_diffrn_ambient_temperature 150(2)
_diffrn_measured_fraction_theta_full 0.952
_diffrn_measured_fraction_theta_max 0.952
_diffrn_measurement_device_type 'Bruker Smart 1000 CCD'
_diffrn_measurement_method \w-scans
_diffrn_radiation_monochromator graphite
_diffrn_radiation_source 'fine-focus sealed tube'
_diffrn_radiation_type MoK\a
_diffrn_radiation_wavelength 0.71073
_diffrn_reflns_av_R_equivalents 0.1409
_diffrn_reflns_av_sigmaI/netI 0.1412
_diffrn_reflns_limit_h_max 19
_diffrn_reflns_limit_h_min -12
_diffrn_reflns_limit_k_max 17
_diffrn_reflns_limit_k_min -18
_diffrn_reflns_limit_l_max 19
_diffrn_reflns_limit_l_min -18
_diffrn_reflns_number 18984
_diffrn_reflns_theta_full 28.64
_diffrn_reflns_theta_max 28.64
_diffrn_reflns_theta_min 1.94
_exptl_absorpt_coefficient_mu 5.795
_exptl_absorpt_correction_T_max 0.2585
_exptl_absorpt_correction_T_min 0.1757
_exptl_absorpt_correction_type multi-scan
_exptl_absorpt_process_details sadabs
_exptl_crystal_colour yellow
_exptl_crystal_density_diffrn 2.016
_exptl_crystal_density_method 'not measured'
_exptl_crystal_description prismatic
_exptl_crystal_F_000 1744
_exptl_crystal_size_max 0.46
_exptl_crystal_size_mid 0.38
_exptl_crystal_size_min 0.32
_refine_diff_density_max 1.817
_refine_diff_density_min -1.678
_refine_diff_density_rms 0.193
_refine_ls_extinction_method none
_refine_ls_goodness_of_fit_ref 0.909
_refine_ls_hydrogen_treatment constr
_refine_ls_matrix_type full
_refine_ls_number_parameters 289
_refine_ls_number_reflns 7323
_refine_ls_number_restraints 0
_refine_ls_restrained_S_all 0.909
_refine_ls_R_factor_all 0.1413
_refine_ls_R_factor_gt 0.0712
_refine_ls_shift/su_max 0.000
_refine_ls_shift/su_mean 0.000
_refine_ls_structure_factor_coef Fsqd
_refine_ls_weighting_details 'calc w=1/[\s^2^(Fo^2^)+(0.1001P)^2^+0.0000P] where P=(Fo^2^+2Fc^2^)/3'
_refine_ls_weighting_scheme calc
_refine_ls_wR_factor_gt 0.1691
_refine_ls_wR_factor_ref 0.2075
_reflns_number_gt 3550
_reflns_number_total 7323
_reflns_threshold_expression >2sigma(I)
_cod_data_source_file b503858h.txt
_cod_data_source_block ilb18m
_cod_original_sg_symbol_H-M P2(1)/n
_cod_database_code 7203784

loop_
_symmetry_equiv_pos_as_xyz
'x, y, z'
'-x+1/2, y+1/2, -z+1/2'
'-x, -y, -z'
'x-1/2, -y-1/2, z-1/2'

loop_
_atom_site_label
_atom_site_type_symbol
_atom_site_fract_x
_atom_site_fract_y
_atom_site_fract_z
_atom_site_U_iso_or_equiv
_atom_site_adp_type
_atom_site_occupancy
_atom_site_symmetry_multiplicity
_atom_site_calc_flag
_atom_site_refinement_flags
_atom_site_disorder_assembly
_atom_site_disorder_group
Fe1 Fe 0.82125(8) 0.28154(9) 0.67461(8) 0.0376(3) Uani 1 1 d . . .
Fe2 Fe 0.88270(8) 0.21401(9) 0.17264(8) 0.0356(3) Uani 1 1 d . . .
Cl1 Cl 0.77666(18) 0.2132(2) 0.79908(16) 0.0646(8) Uani 1 1 d . . .
Cl2 Cl 0.78292(16) 0.18656(18) 0.56182(14) 0.0529(6) Uani 1 1 d . . .
Cl3 Cl 0.76226(15) 0.42479(18) 0.65700(17) 0.0535(6) Uani 1 1 d . . .
Cl4 Cl 0.96995(14) 0.29815(18) 0.67773(16) 0.0529(6) Uani 1 1 d . . .
Cl5 Cl 0.82825(15) 0.13075(18) 0.28423(15) 0.0494(6) Uani 1 1 d . . .
Cl6 Cl 0.84656(16) 0.14638(18) 0.04220(15) 0.0494(6) Uani 1 1 d . . .
Cl7 Cl 0.82134(15) 0.35657(17) 0.17348(15) 0.0473(6) Uani 1 1 d . . .
Cl8 Cl 1.03106(14) 0.23146(17) 0.18987(15) 0.0470(6) Uani 1 1 d . . .
Cl9 Cl 0.38192(13) 0.57331(16) 0.04083(13) 0.0402(5) Uani 1 1 d . . .
N31 N 0.1797(5) 0.5361(5) 0.0918(4) 0.0406(17) Uani 1 1 d . . .
H31 H 0.2383 0.5226 0.0862 0.049 Uiso 1 1 calc R . .
C32 C 0.1274(6) 0.4741(6) 0.1366(6) 0.040(2) Uani 1 1 d . . .
H32 H 0.1530 0.4171 0.1619 0.048 Uiso 1 1 calc R . .
C33 C 0.0378(5) 0.4943(6) 0.1449(5) 0.0385(19) Uani 1 1 d . . .
H33 H -0.0007 0.4509 0.1758 0.046 Uiso 1 1 calc R . .
C34 C 0.0019(5) 0.5768(6) 0.1093(5) 0.0326(18) Uani 1 1 d . . .
Br34 Br -0.12177(6) 0.60697(7) 0.12263(6) 0.0480(3) Uani 1 1 d . . .
C35 C 0.0568(6) 0.6397(7) 0.0633(6) 0.047(2) Uani 1 1 d . . .
H35 H 0.0327 0.6972 0.0378 0.056 Uiso 1 1 calc R . .
C36 C 0.1479(6) 0.6160(7) 0.0558(5) 0.042(2) Uani 1 1 d . . .
H36 H 0.1878 0.6575 0.0244 0.050 Uiso 1 1 calc R . .
N11 N 0.4466(5) 0.7806(6) 0.0740(4) 0.0426(18) Uani 1 1 d . . .
H11 H 0.4065 0.7341 0.0653 0.051 Uiso 1 1 calc R . .
C12 C 0.4170(6) 0.8684(7) 0.0923(6) 0.050(2) Uani 1 1 d . . .
H12 H 0.3530 0.8802 0.0957 0.060 Uiso 1 1 calc R . .
C13 C 0.4778(6) 0.9417(8) 0.1061(6) 0.050(2) Uani 1 1 d . . .
H13 H 0.4571 1.0048 0.1184 0.059 Uiso 1 1 calc R . .
C14 C 0.5698(5) 0.9216(6) 0.1018(5) 0.0354(18) Uani 1 1 d . . .
Br14 Br 0.65704(6) 1.01802(8) 0.11914(7) 0.0538(3) Uani 1 1 d . . .
C15 C 0.5989(6) 0.8320(7) 0.0814(6) 0.048(2) Uani 1 1 d . . .
H15 H 0.6624 0.8185 0.0760 0.058 Uiso 1 1 calc R . .
C16 C 0.5344(7) 0.7619(7) 0.0687(6) 0.049(2) Uani 1 1 d . . .
H16 H 0.5536 0.6984 0.0558 0.058 Uiso 1 1 calc R . .
N21 N 0.5015(5) 0.4611(5) 0.1840(4) 0.0438(18) Uani 1 1 d . . .
H21 H 0.4816 0.4784 0.1293 0.053 Uiso 1 1 calc R . .
C22 C 0.5807(6) 0.4150(7) 0.1923(6) 0.048(2) Uani 1 1 d . . .
H22 H 0.6161 0.4025 0.1404 0.057 Uiso 1 1 calc R . .
C23 C 0.6110(6) 0.3857(6) 0.2771(6) 0.044(2) Uani 1 1 d . . .
H23 H 0.6661 0.3499 0.2842 0.053 Uiso 1 1 calc R . .
C24 C 0.5612(5) 0.4083(6) 0.3511(5) 0.0319(18) Uani 1 1 d . . .
Br24 Br 0.60462(7) 0.37148(7) 0.46750(6) 0.0488(3) Uani 1 1 d . . .
C26 C 0.4504(7) 0.4823(7) 0.2556(6) 0.050(2) Uani 1 1 d . . .
H26 H 0.3939 0.5153 0.2468 0.060 Uiso 1 1 calc R . .
C25 C 0.4795(6) 0.4565(6) 0.3408(5) 0.040(2) Uani 1 1 d . . .
H25 H 0.4441 0.4714 0.3921 0.049 Uiso 1 1 calc R . .

loop_
_atom_site_aniso_label
_atom_site_aniso_U_11
_atom_site_aniso_U_22
_atom_site_aniso_U_33
_atom_site_aniso_U_23
_atom_site_aniso_U_13
_atom_site_aniso_U_12
Fe1 0.0300(6) 0.0454(8) 0.0369(6) 0.0003(5) -0.0065(5) -0.0038(6)
Fe2 0.0259(6) 0.0420(7) 0.0386(6) 0.0006(5) -0.0008(5) -0.0026(5)
Cl1 0.0576(15) 0.093(2) 0.0428(12) 0.0149(13) -0.0032(10) -0.0170(15)
Cl2 0.0551(14) 0.0602(15) 0.0431(12) -0.0059(11) -0.0029(10) -0.0238(13)
Cl3 0.0357(12) 0.0552(15) 0.0690(15) -0.0017(12) -0.0097(10) 0.0049(11)
Cl4 0.0296(11) 0.0607(16) 0.0677(15) -0.0026(12) -0.0133(10) -0.0011(11)
Cl5 0.0385(12) 0.0628(15) 0.0470(12) 0.0104(11) 0.0028(9) -0.0082(11)
Cl6 0.0480(13) 0.0558(15) 0.0441(12) -0.0045(10) -0.0038(9) -0.0122(12)
Cl7 0.0342(12) 0.0533(14) 0.0546(13) -0.0009(11) 0.0017(9) 0.0070(11)
Cl8 0.0273(11) 0.0612(15) 0.0521(12) -0.0017(11) -0.0041(8) -0.0035(10)
Cl9 0.0274(10) 0.0533(14) 0.0393(10) 0.0034(10) -0.0047(8) -0.0018(10)
N31 0.028(4) 0.057(5) 0.036(4) -0.006(3) -0.002(3) 0.006(4)
C32 0.036(5) 0.032(5) 0.050(5) 0.002(4) -0.005(4) -0.001(4)
C33 0.029(4) 0.043(5) 0.043(4) 0.002(4) 0.001(3) -0.002(4)
C34 0.022(4) 0.046(5) 0.030(4) -0.003(4) -0.007(3) -0.002(4)
Br34 0.0251(4) 0.0568(6) 0.0615(6) 0.0066(5) -0.0057(4) 0.0031(4)
C35 0.030(5) 0.049(6) 0.061(6) 0.008(5) -0.005(4) 0.004(4)
C36 0.035(5) 0.056(6) 0.035(4) 0.009(4) -0.002(3) 0.001(4)
N11 0.037(4) 0.049(5) 0.041(4) 0.008(3) -0.006(3) -0.008(4)
C12 0.033(5) 0.053(6) 0.064(6) 0.016(5) -0.005(4) 0.003(5)
C13 0.048(6) 0.055(6) 0.045(5) 0.004(5) 0.002(4) 0.002(5)
C14 0.035(5) 0.037(5) 0.034(4) 0.000(4) -0.003(3) 0.001(4)
Br14 0.0405(5) 0.0576(7) 0.0627(6) -0.0019(5) -0.0106(4) -0.0085(5)
C15 0.031(5) 0.065(7) 0.049(5) -0.011(5) -0.005(4) -0.010(5)
C16 0.050(6) 0.049(6) 0.046(5) -0.005(4) -0.007(4) 0.004(5)
N21 0.048(5) 0.056(5) 0.026(3) 0.008(3) -0.012(3) -0.008(4)
C22 0.036(5) 0.071(7) 0.036(4) 0.002(5) -0.001(4) -0.012(5)
C23 0.036(5) 0.054(6) 0.042(5) -0.002(4) -0.002(4) 0.002(4)
C24 0.030(4) 0.039(5) 0.026(4) -0.004(3) -0.006(3) -0.004(4)
Br24 0.0547(6) 0.0573(6) 0.0338(4) 0.0034(4) -0.0096(4) 0.0019(5)
C26 0.049(6) 0.052(6) 0.047(5) 0.003(4) -0.011(4) 0.008(5)
C25 0.040(5) 0.045(5) 0.037(4) -0.002(4) 0.007(4) 0.002(4)

loop_
_atom_type_symbol
_atom_type_description
_atom_type_scat_dispersion_real
_atom_type_scat_dispersion_imag
_atom_type_scat_source
C C 0.0033 0.0016 'International Tables Vol C Tables 4.2.6.8 and 6.1.1.4'
H H 0.0000 0.0000 'International Tables Vol C Tables 4.2.6.8 and 6.1.1.4'
N N 0.0061 0.0033 'International Tables Vol C Tables 4.2.6.8 and 6.1.1.4'
Cl Cl 0.1484 0.1585 'International Tables Vol C Tables 4.2.6.8 and 6.1.1.4'
Fe Fe 0.3463 0.8444 'International Tables Vol C Tables 4.2.6.8 and 6.1.1.4'
Br Br -0.2901 2.4595 'International Tables Vol C Tables 4.2.6.8 and 6.1.1.4'

loop_
_geom_angle_atom_site_label_1
_geom_angle_atom_site_label_2
_geom_angle_atom_site_label_3
_geom_angle
_geom_angle_site_symmetry_1
_geom_angle_site_symmetry_3
_geom_angle_publ_flag
Cl1 Fe1 Cl4 110.52(10) . . ?
Cl1 Fe1 Cl2 107.18(12) . . ?
Cl4 Fe1 Cl2 108.22(11) . . ?
Cl1 Fe1 Cl3 111.90(12) . . ?
Cl4 Fe1 Cl3 107.00(11) . . ?
Cl2 Fe1 Cl3 111.99(11) . . ?
Cl5 Fe2 Cl7 108.87(11) . . ?
Cl5 Fe2 Cl8 110.74(10) . . ?
Cl7 Fe2 Cl8 107.61(11) . . ?
Cl5 Fe2 Cl6 110.22(11) . . ?
Cl7 Fe2 Cl6 108.10(10) . . ?
Cl8 Fe2 Cl6 111.20(10) . . ?
C36 N31 C32 123.1(8) . . ?
N31 C32 C33 118.6(8) . . ?
C32 C33 C34 120.3(8) . . ?
C33 C34 C35 120.3(7) . . ?
C33 C34 Br34 120.7(6) . . ?
C35 C34 Br34 119.0(6) . . ?
C36 C35 C34 117.6(8) . . ?
N31 C36 C35 120.1(9) . . ?
C16 N11 C12 121.3(8) . . ?
N11 C12 C13 120.5(9) . . ?
C12 C13 C14 118.1(9) . . ?
C15 C14 C13 120.7(8) . . ?
C15 C14 Br14 118.6(6) . . ?
C13 C14 Br14 120.6(7) . . ?
C14 C15 C16 118.1(9) . . ?
N11 C16 C15 121.2(9) . . ?
C22 N21 C26 122.6(7) . . ?
N21 C22 C23 119.0(8) . . ?
C24 C23 C22 119.4(8) . . ?
C23 C24 C25 120.5(7) . . ?
C23 C24 Br24 119.3(6) . . ?
C25 C24 Br24 120.2(6) . . ?
N21 C26 C25 119.9(9) . . ?
C26 C25 C24 118.6(8) . . ?

loop_
_geom_bond_atom_site_label_1
_geom_bond_atom_site_label_2
_geom_bond_distance
_geom_bond_site_symmetry_2
_geom_bond_publ_flag
Fe1 Cl1 2.180(3) . ?
Fe1 Cl4 2.180(3) . ?
Fe1 Cl2 2.182(3) . ?
Fe1 Cl3 2.189(3) . ?
Fe2 Cl5 2.179(3) . ?
Fe2 Cl7 2.182(3) . ?
Fe2 Cl8 2.184(3) . ?
Fe2 Cl6 2.187(3) . ?
N31 C36 1.314(11) . ?
N31 C32 1.340(11) . ?
C32 C33 1.346(11) . ?
C33 C34 1.363(12) . ?
C34 C35 1.379(12) . ?
C34 Br34 1.868(8) . ?
C35 C36 1.376(12) . ?
N11 C16 1.311(11) . ?
N11 C12 1.330(12) . ?
C12 C13 1.366(13) . ?
C13 C14 1.374(12) . ?
C14 C15 1.357(12) . ?
C14 Br14 1.864(8) . ?
C15 C16 1.367(12) . ?
N21 C22 1.325(11) . ?
N21 C26 1.341(11) . ?
C22 C23 1.372(11) . ?
C23 C24 1.363(11) . ?
C24 C25 1.372(11) . ?
C24 Br24 1.878(7) . ?
C26 C25 1.359(11) . ?

loop_
_geom_torsion_atom_site_label_1
_geom_torsion_atom_site_label_2
_geom_torsion_atom_site_label_3
_geom_torsion_atom_site_label_4
_geom_torsion
_geom_torsion_site_symmetry_1
_geom_torsion_site_symmetry_2
_geom_torsion_site_symmetry_3
_geom_torsion_site_symmetry_4
_geom_torsion_publ_flag
C36 N31 C32 C33 0.3(12) . . . . ?
N31 C32 C33 C34 -0.8(12) . . . . ?
C32 C33 C34 C35 0.9(12) . . . . ?
C32 C33 C34 Br34 -178.6(6) . . . . ?
C33 C34 C35 C36 -0.4(13) . . . . ?
Br34 C34 C35 C36 179.1(6) . . . . ?
C32 N31 C36 C35 0.2(12) . . . . ?
C34 C35 C36 N31 -0.1(13) . . . . ?
C16 N11 C12 C13 -0.1(13) . . . . ?
N11 C12 C13 C14 -0.9(13) . . . . ?
C12 C13 C14 C15 2.1(12) . . . . ?
C12 C13 C14 Br14 179.6(6) . . . . ?
C13 C14 C15 C16 -2.5(13) . . . . ?
Br14 C14 C15 C16 -180.0(6) . . . . ?
C12 N11 C16 C15 -0.3(13) . . . . ?
C14 C15 C16 N11 1.5(13) . . . . ?
C26 N21 C22 C23 1.6(13) . . . . ?
N21 C22 C23 C24 -3.0(13) . . . . ?
C22 C23 C24 C25 2.7(13) . . . . ?
C22 C23 C24 Br24 -178.1(7) . . . . ?
C22 N21 C26 C25 0.1(14) . . . . ?
N21 C26 C25 C24 -0.4(14) . . . . ?
C23 C24 C25 C26 -1.1(13) . . . . ?
Br24 C24 C25 C26 179.7(7) . . . . ?
